data_7706510
loop_
_publ_author_name
'Lin, Chang-Gen'
'Hutin, Marie'
'Busche, Christoph'
'Bell, Nicola L.'
'Long, De-Liang'
'Cronin, Leroy'

_publ_section_title
;
 Elucidating the paramagnetic interactions of an inorganic-organic hybrid
 radical-functionalized Mn-Anderson cluster.
;
_journal_issue 7
_journal_name_full 'Dalton transactions (Cambridge, England : 2003)'
_journal_page_first 2350
_journal_page_last 2353
_journal_paper_doi 10.1039/d0dt04149a
_journal_volume 50
_journal_year 2021
_chemical_formula_moiety 'C34 H58 Mn Mo6 N6 O30, C16 H36 N, C10.9 H24.3 N, C8 H18 N0.6'
_chemical_formula_sum 'C82 H166 Mn Mo6 N9 O30'
_chemical_formula_weight 2388.81
_space_group_crystal_system monoclinic
_space_group_IT_number 14
_space_group_name_Hall '-P 2yn'
_space_group_name_H-M_alt 'P 1 21/n 1'
_atom_sites_solution_hydrogens geom
_audit_creation_date 2020-05-04
_audit_creation_method
;
Olex2 1.2
(compiled 2018.05.29 svn.r3508 for OlexSys, GUI svn.r5506)
;
_audit_update_record
;
2020-05-06 deposited with the CCDC.	2021-01-26 downloaded from the CCDC.
;
_cell_angle_alpha 90
_cell_angle_beta 93.5000(10)
_cell_angle_gamma 90
_cell_formula_units_Z 4
_cell_length_a 18.3321(2)
_cell_length_b 20.0174(4)
_cell_length_c 34.4565(6)
_cell_measurement_reflns_used 27524
_cell_measurement_temperature 149.99(10)
_cell_measurement_theta_max 25.7450
_cell_measurement_theta_min 2.2740
_cell_volume 12620.6(4)
_computing_cell_refinement 'CrysAlisPro 1.171.41.34a (Rigaku OD, 2019)'
_computing_data_collection 'CrysAlisPro 1.171.41.34a (Rigaku OD, 2019)'
_computing_data_reduction 'CrysAlisPro 1.171.41.34a (Rigaku OD, 2019)'
_computing_molecular_graphics 'Olex2 (Dolomanov et al., 2009)'
_computing_publication_material 'Olex2 (Dolomanov et al., 2009)'
_computing_structure_refinement 'ShelXL (Sheldrick, 2015)'
_computing_structure_solution 'SHELXT 2018/2 (Sheldrick, 2018)'
_diffrn_ambient_environment N~2~
_diffrn_ambient_temperature 149.99(10)
_diffrn_detector 'Hybrid Pixel Array Detector'
_diffrn_detector_area_resol_mean 10.0000
_diffrn_detector_type HyPix-Arc
_diffrn_measured_fraction_theta_full 0.999
_diffrn_measured_fraction_theta_max 0.995
_diffrn_measurement_details
;
List of Runs (angles in degrees, time in seconds):

  # Type    Start    End  Width  t~exp~   \w     \q     \k     \f   Frames
#--------------------------------------------------------------------------
  1  \w    -54.00  13.00   0.50    6.00    --   -0.17 -62.00 -26.00  134
  2  \w    -13.00  54.00   0.50    6.00    --   -0.17  62.00 111.00  134
  3  \w    -18.00  28.00   0.50    6.00    --   -0.17 -99.00-180.00   92
  4  \w    -18.00  28.00   0.50    6.00    --   -0.17 -99.00  90.00   92
  5  \w    -48.00  18.00   0.50    6.00    --   -0.17 -77.00 -60.00  132
  6  \w    -61.00  -2.00   0.50    6.00    --   -0.17 -19.00 150.00  118
;
_diffrn_measurement_device 'four-circle diffractometer'
_diffrn_measurement_device_type 'XtaLAB Synergy R, HyPix-Arc'
_diffrn_measurement_method '\w scans'
_diffrn_orient_matrix_type 'CrysAlisPro convention (1999,Acta A55,543-557)'
_diffrn_orient_matrix_UB_11 -0.0323190000
_diffrn_orient_matrix_UB_12 0.0188616000
_diffrn_orient_matrix_UB_13 -0.0040201000
_diffrn_orient_matrix_UB_21 0.0172224000
_diffrn_orient_matrix_UB_22 0.0174418000
_diffrn_orient_matrix_UB_23 -0.0148636000
_diffrn_orient_matrix_UB_31 -0.0126759000
_diffrn_orient_matrix_UB_32 -0.0244032000
_diffrn_orient_matrix_UB_33 -0.0137285000
_diffrn_radiation_monochromator mirror
_diffrn_radiation_probe x-ray
_diffrn_radiation_type MoK\a
_diffrn_radiation_wavelength 0.71073
_diffrn_reflns_av_R_equivalents 0.0586
_diffrn_reflns_av_unetI/netI 0.0380
_diffrn_reflns_Laue_measured_fraction_full 0.999
_diffrn_reflns_Laue_measured_fraction_max 0.995
_diffrn_reflns_limit_h_max 22
_diffrn_reflns_limit_h_min -22
_diffrn_reflns_limit_k_max 24
_diffrn_reflns_limit_k_min -23
_diffrn_reflns_limit_l_max 42
_diffrn_reflns_limit_l_min -41
_diffrn_reflns_number 136630
_diffrn_reflns_point_group_measured_fraction_full 0.999
_diffrn_reflns_point_group_measured_fraction_max 0.995
_diffrn_reflns_theta_full 25.242
_diffrn_reflns_theta_max 25.727
_diffrn_reflns_theta_min 2.278
_diffrn_source 'micro-focus sealed X-ray tube'
_diffrn_source_type 'Mova (Mo) X-ray Source'
_exptl_absorpt_coefficient_mu 0.736
_exptl_absorpt_correction_T_max 1.000
_exptl_absorpt_correction_T_min 0.201
_exptl_absorpt_correction_type gaussian
_exptl_absorpt_process_details
;
CrysAlisPro 1.171.41.34a (Rigaku Oxford Diffraction, 2019)
Numerical absorption correction based on gaussian integration over
			a multifaceted crystal model
Empirical absorption correction using spherical harmonics,
 implemented in SCALE3 ABSPACK scaling algorithm.
;
_exptl_crystal_colour orange
_exptl_crystal_colour_primary orange
_exptl_crystal_density_diffrn 1.257
_exptl_crystal_description block
_exptl_crystal_F_000 4952
_exptl_crystal_size_max 0.1
_exptl_crystal_size_mid 0.1
_exptl_crystal_size_min 0.05
_refine_diff_density_max 1.378
_refine_diff_density_min -0.724
_refine_diff_density_rms 0.133
_refine_ls_extinction_method none
_refine_ls_goodness_of_fit_ref 1.107
_refine_ls_hydrogen_treatment constr
_refine_ls_matrix_type full
_refine_ls_number_parameters 1008
_refine_ls_number_reflns 23990
_refine_ls_number_restraints 339
_refine_ls_restrained_S_all 1.112
_refine_ls_R_factor_all 0.1481
_refine_ls_R_factor_gt 0.1016
_refine_ls_shift/su_max 0.006
_refine_ls_shift/su_mean 0.000
_refine_ls_structure_factor_coef Fsqd
_refine_ls_weighting_details 'w=1/[\s^2^(Fo^2^)+(0.1156P)^2^+93.5565P] where P=(Fo^2^+2Fc^2^)/3'
_refine_ls_weighting_scheme calc
_refine_ls_wR_factor_gt 0.2637
_refine_ls_wR_factor_ref 0.3173
_reflns_Friedel_coverage 0.000
_reflns_number_gt 14359
_reflns_number_total 23990
_reflns_threshold_expression 'I > 2\s(I)'
_cod_data_source_file d0dt04149a2.cif
_cod_data_source_block cgl0104_sq
_cod_depositor_comments 'Adding full bibliography for 7706508--7706513.cif.'
_cod_database_code 7706510
_shelx_shelxl_version_number 2018/3
_chemical_oxdiff_formula 'Mo6 Mn N10 C90 O40'
_shelx_space_group_comment
;
The symmetry employed for this shelxl refinement is uniquely defined
by the following loop, which should always be used as a source of
symmetry information in preference to the above space-group names.
They are only intended as comments.
;
_shelx_estimated_absorpt_t_max 0.964
_shelx_estimated_absorpt_t_min 0.930
_diffrn_oxdiff_digest_frames
;
0113e6d8e5d9850272fa224b6b614477b40070240ed
;
_reflns_odcompleteness_completeness 93.16
_reflns_odcompleteness_iscentric 1
_reflns_odcompleteness_theta 26.32
_olex2_refinement_description
;
1. Fixed Uiso
 At 1.2 times of:
  All C(H) groups, All C(H,H) groups, All N(H) groups
 At 1.5 times of:
  All C(H,H,H) groups
2. Restrained distances
 N7-C41 = C41-C42 = C42-C43 = C43-C44
 1.5 with sigma of 0.02
 N7-C45 = C45-C46 = C46-C47 = C47-C48
 1.5 with sigma of 0.02
 N7-C49 = C49-C50 = C50-C51 = C51-C52
 1.5 with sigma of 0.02
 N7-C53 = C53-C54 = C54-C55 = C55-C56
 1.5 with sigma of 0.02
 N8-C57 = C57-C58 = C58-C59 = C59-C60
 1.5 with sigma of 0.02
 N8-C61 = C61-C62 = C62-C63 = C63-C64
 1.5 with sigma of 0.02
 N8-C65 = C65-C66 = C66-C67 = C67-C68
 1.5 with sigma of 0.02
 N8-C69 = C69-C70 = C70-C71 = C71-C72
 1.5 with sigma of 0.02
 N9-C73 = C73-C74 = C74-C75 = C75-C76
 1.5 with sigma of 0.02
 N9-C77 = C77-C78 = C78-C79 = C79-C80
 1.5 with sigma of 0.02
 N9-C81 = C81-C82 = C82-C83 = C83-C84
 1.5 with sigma of 0.02
 N9-C85 = C85-C86 = C86-C87 = C87-C88
 1.5 with sigma of 0.02
 C77-C79 = C82-C84
 2.3 with sigma of 0.02
 C7-C6
 1.5 with sigma of 0.02
3. Uiso/Uaniso restraints and constraints
C41 \\sim C42 \\sim C43 \\sim C44 \\sim C45 \\sim C46 \\sim C47 \\sim C48 \\sim
C49 \\sim C50 \\sim C51 \\sim C52 \\sim C53 \\sim C54 \\sim C55 \\sim C56:
within 2A with sigma of 0.01 and sigma for terminal atoms of 0.02
C57 \\sim C58 \\sim C59 \\sim C60 \\sim C61 \\sim C62 \\sim C63 \\sim C64 \\sim
C65 \\sim C66 \\sim C67 \\sim C68 \\sim C69 \\sim C70 \\sim C71 \\sim C72:
within 2A with sigma of 0.01 and sigma for terminal atoms of 0.02
C73 \\sim C74 \\sim C75 \\sim C76 \\sim C77 \\sim C78 \\sim C79 \\sim C80 \\sim
C81 \\sim C82 \\sim C83 \\sim C84 \\sim C85 \\sim C86 \\sim C87 \\sim C88:
within 2A with sigma of 0.01 and sigma for terminal atoms of 0.02
C9 \\sim C10 \\sim C11 \\sim C12 \\sim C13 \\sim C14 \\sim C15 \\sim C16 \\sim
C17: within 2A with sigma of 0.01 and sigma for terminal atoms of 0.02
C26 \\sim C27 \\sim C28 \\sim C29 \\sim C30 \\sim C31 \\sim C32 \\sim C33 \\sim
C34: within 2A with sigma of 0.01 and sigma for terminal atoms of 0.02
Uanis(C41) \\sim Ueq, Uanis(C42) \\sim Ueq, Uanis(C43) \\sim Ueq, Uanis(C44)
\\sim Ueq, Uanis(C45) \\sim Ueq, Uanis(C46) \\sim Ueq, Uanis(C47) \\sim Ueq,
Uanis(C48) \\sim Ueq, Uanis(C49) \\sim Ueq, Uanis(C50) \\sim Ueq, Uanis(C51)
\\sim Ueq, Uanis(C52) \\sim Ueq, Uanis(C53) \\sim Ueq, Uanis(C54) \\sim Ueq,
Uanis(C55) \\sim Ueq, Uanis(C56) \\sim Ueq: with sigma of 0.02 and sigma for
terminal atoms of 0.02
4. Others
 Fixed Sof: N9(0.6) C57(0.7) H9AA(0.7) H0BA(0.7) C58(0.7) H1BA(0.7) H2BA(0.7)
 C59(0.7) H3BA(0.7) H4BA(0.7) C60(0.7) H5BA(0.7) H6BA(0.7) H7BA(0.7) C61(0.7)
 H8BA(0.7) H9BA(0.7) C62(0.7) H0CA(0.7) H1CA(0.7) C63(0.7) H2CA(0.7) H3CA(0.7)
 C64(0.7) H4CA(0.7) H5CA(0.7) H6CA(0.7) C65(0.7) H7CA(0.7) H8CA(0.7) C66(0.7)
 H9CA(0.7) H0DA(0.7) C67(0.7) H1DA(0.7) H2DA(0.7) C68(0.7) H3DA(0.7) H4DA(0.7)
 H5DA(0.7) C69(0.7) H6DA(0.7) H7DA(0.7) C70(0.7) H8DA(0.7) H9DA(0.7) C71(0.7)
 H0EA(0.7) H1EA(0.7) C72(0.4) H2EA(0.4) H3EA(0.4) H4EA(0.4) C73(0.5) H5EA(0.5)
 H6EA(0.5) C74(0.5) H7EA(0.5) H8EA(0.5) C75(0.5) H9EA(0.5) H0FA(0.5) C76(0.5)
 H1FA(0.5) H2FA(0.5) H3FA(0.5) C77(0.5) H4FA(0.5) H5FA(0.5) C78(0.5) H6FA(0.5)
 H7FA(0.5) C79(0.5) H8FA(0.5) H9FA(0.5) C80(0.5) H0GA(0.5) H1GA(0.5) H2GA(0.5)
 C81(0.5) H3GA(0.5) H4GA(0.5) C82(0.5) H5GA(0.5) H6GA(0.5) C83(0.5) H7GA(0.5)
 H8GA(0.5) C84(0.5) H9GA(0.5) H0HA(0.5) H1HA(0.5) C85(0.5) H2HA(0.5) H3HA(0.5)
 C86(0.5) H4HA(0.5) H5HA(0.5) C87(0.5) H6HA(0.5) H7HA(0.5) C88(0.5) H8HA(0.5)
 H9HA(0.5) H0IA(0.5)
5.a Ternary CH refined with riding coordinates:
 C9(H9), C26(H26)
5.b Secondary CH2 refined with riding coordinates:
 C2(H2A,H2B), C3(H3A,H3B), C4(H4A,H4B), C6(H6A,H6B), C7(H7A,H7B), C10(H10A,
 H10B), C17(H17A,H17B), C19(H19A,H19B), C20(H20A,H20B), C21(H21A,H21B),
 C23(H23A,H23B), C24(H24A,H24B), C27(H27A,H27B), C34(H34A,H34B), C41(H,HA),
 C42(HB,HC), C43(HD,HE), C45(HI,HJ), C46(HK,HL), C47(HM,HN), C49(HR,HS), C50(HT,
 HU), C51(HV,HW), C53(H0AA,H1AA), C54(H2AA,H3AA), C55(H4AA,H5AA), C57(H9AA,
 H0BA), C58(H1BA,H2BA), C59(H3BA,H4BA), C61(H8BA,H9BA), C62(H0CA,H1CA),
 C63(H2CA,H3CA), C65(H7CA,H8CA), C66(H9CA,H0DA), C67(H1DA,H2DA), C69(H6DA,H7DA),
  C70(H8DA,H9DA), C71(H0EA,H1EA), C73(H5EA,H6EA), C74(H7EA,H8EA), C75(H9EA,
 H0FA), C77(H4FA,H5FA), C78(H6FA,H7FA), C79(H8FA,H9FA), C81(H3GA,H4GA),
 C82(H5GA,H6GA), C83(H7GA,H8GA), C85(H2HA,H3HA), C86(H4HA,H5HA), C87(H6HA,H7HA)
5.c Aromatic/amide H refined with riding coordinates:
 N1(H1), N2(H2), N4(H4), N5(H5)
5.d Idealised Me refined as rotating group:
 C12(H12A,H12B,H12C), C13(H13A,H13B,H13C), C15(H15A,H15B,H15C), C16(H16A,H16B,
 H16C), C29(H29A,H29B,H29C), C30(H30A,H30B,H30C), C32(H32A,H32B,H32C), C33(H33A,
 H33B,H33C), C44(HF,HG,HH), C48(HO,HP,HQ), C52(HX,HY,HZ), C56(H6AA,H7AA,H8AA),
 C60(H5BA,H6BA,H7BA), C64(H4CA,H5CA,H6CA), C68(H3DA,H4DA,H5DA), C72(H2EA,H3EA,
 H4EA), C76(H1FA,H2FA,H3FA), C80(H0GA,H1GA,H2GA), C84(H9GA,H0HA,H1HA), C88(H8HA,
 H9HA,H0IA)
;
_platon_squeeze_void_probe_radius 1.20
_olex2_submission_special_instructions 'No special instructions were received'
_oxdiff_exptl_absorpt_empirical_details
;
Empirical correction (ABSPACK) includes:
- Absorption correction using spherical harmonics
- Frame scaling
;
_oxdiff_exptl_absorpt_empirical_full_max 1.458
_oxdiff_exptl_absorpt_empirical_full_min 0.813

loop_
_space_group_symop_operation_xyz
'x, y, z'
'-x+1/2, y+1/2, -z+1/2'
'-x, -y, -z'
'x-1/2, -y-1/2, z-1/2'

loop_
_atom_site_label
_atom_site_type_symbol
_atom_site_fract_x
_atom_site_fract_y
_atom_site_fract_z
_atom_site_U_iso_or_equiv
_atom_site_adp_type
_atom_site_occupancy
_atom_site_site_symmetry_order
_atom_site_calc_flag
_atom_site_refinement_flags_posn
_atom_site_refinement_flags_adp
_atom_site_refinement_flags_occupancy
_atom_site_disorder_assembly
_atom_site_disorder_group
Mo1 Mo 0.77917(2) 0.53347(3) 0.65604(2) 0.06556(16) Uani 1 1 d . . . . .
Mo2 Mo 0.75345(3) 0.36717(3) 0.65325(2) 0.07019(16) Uani 1 1 d . . . . .
Mo3 Mo 0.59070(3) 0.30658(3) 0.62249(2) 0.08143(19) Uani 1 1 d . . . . .
Mo4 Mo 0.45623(3) 0.41291(3) 0.59204(2) 0.07758(18) Uani 1 1 d . . . . .
Mo5 Mo 0.48287(3) 0.57891(3) 0.59435(2) 0.06761(16) Uani 1 1 d . . . . .
Mo6 Mo 0.64604(3) 0.63978(3) 0.62477(2) 0.07119(17) Uani 1 1 d . . . . .
Mn7 Mn 0.61789(4) 0.47332(4) 0.62398(2) 0.0506(2) Uani 1 1 d . . . . .
O1 O 0.69079(17) 0.5344(2) 0.60393(10) 0.0604(11) Uani 1 1 d . . . . .
O2 O 0.68160(18) 0.4636(2) 0.67086(10) 0.0625(11) Uani 1 1 d . . . . .
O3 O 0.66791(18) 0.3912(2) 0.60266(10) 0.0619(11) Uani 1 1 d . . . . .
O4 O 0.54428(19) 0.4125(2) 0.64401(11) 0.0687(12) Uani 1 1 d . . . . .
O5 O 0.55381(18) 0.4832(2) 0.57750(10) 0.0626(11) Uani 1 1 d . . . . .
O6 O 0.56727(18) 0.5548(2) 0.64505(10) 0.0602(11) Uani 1 1 d . . . . .
O7 O 0.79642(19) 0.4471(2) 0.63398(11) 0.0637(12) Uani 1 1 d . . . . .
O8 O 0.6634(2) 0.3246(2) 0.66415(12) 0.0783(13) Uani 1 1 d . . . . .
O9 O 0.5274(2) 0.3457(2) 0.58164(13) 0.0792(14) Uani 1 1 d . . . . .
O10 O 0.43887(19) 0.4994(2) 0.61465(13) 0.0760(14) Uani 1 1 d . . . . .
O11 O 0.5725(2) 0.6228(2) 0.58355(12) 0.0705(13) Uani 1 1 d . . . . .
O12 O 0.7073(2) 0.6005(2) 0.66579(12) 0.0724(13) Uani 1 1 d . . . . .
O13 O 0.8418(2) 0.5779(2) 0.63206(13) 0.0782(14) Uani 1 1 d . . . . .
O14 O 0.8155(2) 0.5254(3) 0.70282(12) 0.0825(15) Uani 1 1 d . . . . .
O15 O 0.7952(2) 0.3640(3) 0.69891(12) 0.0927(16) Uani 1 1 d . . . . .
O16 O 0.7961(2) 0.3089(2) 0.62672(14) 0.0872(15) Uani 1 1 d . . . . .
O17 O 0.6326(3) 0.2476(3) 0.59551(16) 0.1021(18) Uani 1 1 d . . . . .
O18 O 0.5300(3) 0.2640(3) 0.64841(17) 0.1120(19) Uani 1 1 d . . . . .
O19 O 0.3936(2) 0.3694(3) 0.61600(16) 0.0982(17) Uani 1 1 d . . . . .
O20 O 0.4184(2) 0.4246(3) 0.54585(15) 0.0947(16) Uani 1 1 d . . . . .
O21 O 0.4415(2) 0.5799(3) 0.54863(13) 0.0816(14) Uani 1 1 d . . . . .
O22 O 0.4390(2) 0.6378(3) 0.62004(13) 0.0874(15) Uani 1 1 d . . . . .
O23 O 0.6056(3) 0.7009(3) 0.65100(14) 0.0942(16) Uani 1 1 d . . . . .
O24 O 0.7078(3) 0.6793(3) 0.59851(15) 0.0920(16) Uani 1 1 d . . . . .
O25 O 0.8125(2) 0.4457(3) 0.51472(12) 0.0852(15) Uani 1 1 d . . . . .
O26 O 0.8241(3) 0.4926(4) 0.37774(14) 0.125(2) Uani 1 1 d . . . . .
O27 O 0.7152(4) 0.5695(6) 0.19840(19) 0.197(4) Uani 1 1 d . . . . .
O28 O 0.5596(3) 0.3858(4) 0.76754(16) 0.150(2) Uani 1 1 d . . . . .
O29 O 0.5005(3) 0.4523(4) 0.89589(19) 0.147(3) Uani 1 1 d . . . . .
O30 O 0.2501(6) 0.5838(6) 0.9923(3) 0.284(5) Uani 1 1 d . . . . .
N1 N 0.6910(3) 0.4618(3) 0.50417(14) 0.0721(16) Uani 1 1 d . . . . .
H1 H 0.656176 0.465833 0.485606 0.087 Uiso 1 1 calc R . . . .
N2 N 0.7121(4) 0.5018(6) 0.3547(2) 0.181(5) Uani 1 1 d . . . . .
H2 H 0.666003 0.494936 0.359379 0.218 Uiso 1 1 calc R . . . .
N3 N 0.7105(4) 0.5537(7) 0.2349(2) 0.184(5) Uani 1 1 d . . . . .
N4 N 0.5405(3) 0.4892(3) 0.74369(15) 0.0887(19) Uani 1 1 d . . . . .
H4 H 0.523250 0.528717 0.749565 0.106 Uiso 1 1 calc R . . . .
N5 N 0.3839(4) 0.4524(4) 0.87461(19) 0.128(3) Uani 1 1 d . . . . .
H5 H 0.351400 0.442861 0.855550 0.154 Uiso 1 1 calc R . . . .
N6 N 0.2790(5) 0.5554(6) 0.9636(3) 0.212(5) Uani 1 1 d . . . . .
N7 N 0.9997(2) 0.4044(3) 0.60149(15) 0.106(2) Uani 1 1 d D . . . .
N8 N 0.8216(3) 0.7324(3) 0.72646(17) 0.150(3) Uani 1 1 d D . . . .
N9 N 0.5653(4) 0.7846(4) 0.5042(2) 0.090(3) Uiso 0.6 1 d D . P . .
C1 C 0.6694(3) 0.4659(3) 0.54490(16) 0.0623(17) Uani 1 1 d . . . . .
C2 C 0.7101(3) 0.5234(3) 0.56443(15) 0.0623(17) Uani 1 1 d . . . . .
H2A H 0.763248 0.514589 0.564454 0.075 Uiso 1 1 calc R . . . .
H2B H 0.699799 0.564592 0.549153 0.075 Uiso 1 1 calc R . . . .
C3 C 0.5863(3) 0.4790(4) 0.54058(18) 0.0687(18) Uani 1 1 d . . . . .
H3A H 0.577344 0.521330 0.526193 0.082 Uiso 1 1 calc R . . . .
H3B H 0.562540 0.442554 0.525085 0.082 Uiso 1 1 calc R . . . .
C4 C 0.6869(3) 0.3963(3) 0.56319(16) 0.0676(18) Uani 1 1 d . . . . .
H4A H 0.659992 0.361677 0.547593 0.081 Uiso 1 1 calc R . . . .
H4B H 0.739770 0.387284 0.561938 0.081 Uiso 1 1 calc R . . . .
C5 C 0.7600(4) 0.4522(4) 0.49313(18) 0.083(2) Uani 1 1 d . . . . .
C6 C 0.7708(5) 0.4490(5) 0.4492(2) 0.133(4) Uani 1 1 d D . . . .
H6A H 0.823920 0.452218 0.445718 0.160 Uiso 1 1 calc R . . . .
H6B H 0.754829 0.404254 0.439871 0.160 Uiso 1 1 calc R . . . .
C7 C 0.7357(4) 0.4964(5) 0.4249(2) 0.175(4) Uani 1 1 d D . . . .
H7A H 0.743233 0.541199 0.436592 0.210 Uiso 1 1 calc R . . . .
H7B H 0.682595 0.487149 0.423219 0.210 Uiso 1 1 calc R . . . .
C8 C 0.7627(4) 0.4973(5) 0.3839(2) 0.110(3) Uani 1 1 d . . . . .
C9 C 0.7302(5) 0.5178(8) 0.3151(3) 0.180(2) Uani 1 1 d . U . . .
H9 H 0.784721 0.518526 0.314578 0.216 Uiso 1 1 calc R . . . .
C10 C 0.7036(6) 0.4731(8) 0.2869(3) 0.195(2) Uani 1 1 d . U . . .
H10A H 0.649545 0.473731 0.286810 0.234 Uiso 1 1 calc R . . . .
H10B H 0.719627 0.427751 0.295176 0.234 Uiso 1 1 calc R . . . .
C11 C 0.7235(6) 0.4825(9) 0.2469(3) 0.196(2) Uani 1 1 d . U . . .
C12 C 0.6819(7) 0.4450(8) 0.2155(4) 0.212(5) Uani 1 1 d . U . . .
H12A H 0.658690 0.405901 0.226668 0.318 Uiso 1 1 calc GR . . . .
H12B H 0.715448 0.430246 0.196128 0.318 Uiso 1 1 calc GR . . . .
H12C H 0.644349 0.473989 0.203082 0.318 Uiso 1 1 calc GR . . . .
C13 C 0.8102(6) 0.4770(9) 0.2431(3) 0.211(4) Uani 1 1 d . U . . .
H13A H 0.835015 0.511505 0.259205 0.316 Uiso 1 1 calc GR . . . .
H13B H 0.821240 0.483337 0.215911 0.316 Uiso 1 1 calc GR . . . .
H13C H 0.827109 0.432801 0.251955 0.316 Uiso 1 1 calc GR . . . .
C14 C 0.7209(6) 0.6089(10) 0.2621(3) 0.198(2) Uani 1 1 d . U . . .
C15 C 0.7981(7) 0.6364(9) 0.2628(4) 0.223(5) Uani 1 1 d . U . . .
H15A H 0.831799 0.604768 0.276146 0.334 Uiso 1 1 calc GR . . . .
H15B H 0.800097 0.679233 0.276630 0.334 Uiso 1 1 calc GR . . . .
H15C H 0.812186 0.643082 0.236098 0.334 Uiso 1 1 calc GR . . . .
C16 C 0.6646(7) 0.6652(9) 0.2482(4) 0.228(5) Uani 1 1 d . U . . .
H16A H 0.685000 0.691632 0.227548 0.342 Uiso 1 1 calc GR . . . .
H16B H 0.655230 0.694375 0.270224 0.342 Uiso 1 1 calc GR . . . .
H16C H 0.618706 0.644499 0.238355 0.342 Uiso 1 1 calc GR . . . .
C17 C 0.7025(6) 0.5851(8) 0.3034(3) 0.191(2) Uani 1 1 d . U . . .
H17A H 0.722729 0.618060 0.322551 0.229 Uiso 1 1 calc R . . . .
H17B H 0.648751 0.585233 0.304722 0.229 Uiso 1 1 calc R . . . .
C18 C 0.5659(3) 0.4810(4) 0.70318(17) 0.0715(19) Uani 1 1 d . . . . .
C19 C 0.5235(3) 0.4247(4) 0.68317(18) 0.079(2) Uani 1 1 d . . . . .
H19A H 0.531392 0.383325 0.698646 0.094 Uiso 1 1 calc R . . . .
H19B H 0.470751 0.435352 0.682407 0.094 Uiso 1 1 calc R . . . .
C20 C 0.6494(3) 0.4692(4) 0.70774(16) 0.077(2) Uani 1 1 d . . . . .
H20A H 0.672613 0.506639 0.722588 0.092 Uiso 1 1 calc R . . . .
H20B H 0.659105 0.427651 0.722800 0.092 Uiso 1 1 calc R . . . .
C21 C 0.5481(3) 0.5480(4) 0.68419(17) 0.076(2) Uani 1 1 d . . . . .
H21A H 0.494977 0.555954 0.685086 0.091 Uiso 1 1 calc R . . . .
H21B H 0.573582 0.583339 0.699879 0.091 Uiso 1 1 calc R . . . .
C22 C 0.5415(4) 0.4428(5) 0.7717(2) 0.116(3) Uani 1 1 d . . . . .
C23 C 0.5183(5) 0.4704(6) 0.8103(2) 0.132(4) Uani 1 1 d . . . . .
H23A H 0.562199 0.479095 0.827791 0.159 Uiso 1 1 calc R . . . .
H23B H 0.492169 0.513269 0.805823 0.159 Uiso 1 1 calc R . . . .
C24 C 0.4698(5) 0.4219(6) 0.8290(2) 0.142(4) Uani 1 1 d . . . . .
H24A H 0.494439 0.377903 0.831134 0.170 Uiso 1 1 calc R . . . .
H24B H 0.424165 0.416280 0.812398 0.170 Uiso 1 1 calc R . . . .
C25 C 0.4513(5) 0.4450(6) 0.8688(2) 0.128(4) Uani 1 1 d . . . . .
C26 C 0.3580(6) 0.4758(6) 0.9114(3) 0.152(2) Uani 1 1 d . U . . .
H26 H 0.383772 0.450163 0.933016 0.182 Uiso 1 1 calc R . . . .
C27 C 0.3747(6) 0.5478(6) 0.9169(3) 0.162(2) Uani 1 1 d . U . . .
H27A H 0.346498 0.573841 0.896714 0.194 Uiso 1 1 calc R . . . .
H27B H 0.427275 0.555289 0.913448 0.194 Uiso 1 1 calc R . . . .
C28 C 0.3556(7) 0.5750(7) 0.9593(4) 0.177(2) Uani 1 1 d . U . . .
C29 C 0.3570(8) 0.6535(7) 0.9587(4) 0.219(5) Uani 1 1 d . U . . .
H29A H 0.312659 0.670193 0.944607 0.328 Uiso 1 1 calc GR . . . .
H29B H 0.400043 0.668799 0.945689 0.328 Uiso 1 1 calc GR . . . .
H29C H 0.359233 0.670407 0.985432 0.328 Uiso 1 1 calc GR . . . .
C30 C 0.4096(7) 0.5548(7) 0.9919(4) 0.192(5) Uani 1 1 d . U . . .
H30A H 0.398099 0.509686 1.000665 0.288 Uiso 1 1 calc GR . . . .
H30B H 0.406918 0.586224 1.013527 0.288 Uiso 1 1 calc GR . . . .
H30C H 0.459109 0.555348 0.982554 0.288 Uiso 1 1 calc GR . . . .
C31 C 0.2479(6) 0.4860(7) 0.9521(3) 0.168(2) Uani 1 1 d . U . . .
C32 C 0.2694(7) 0.4368(7) 0.9845(3) 0.197(4) Uani 1 1 d . U . . .
H32A H 0.252896 0.453680 1.009163 0.295 Uiso 1 1 calc GR . . . .
H32B H 0.322693 0.431727 0.986517 0.295 Uiso 1 1 calc GR . . . .
H32C H 0.246602 0.393439 0.978607 0.295 Uiso 1 1 calc GR . . . .
C33 C 0.1673(7) 0.4942(8) 0.9478(4) 0.203(5) Uani 1 1 d . U . . .
H33A H 0.148946 0.507249 0.972802 0.305 Uiso 1 1 calc GR . . . .
H33B H 0.144743 0.451811 0.939275 0.305 Uiso 1 1 calc GR . . . .
H33C H 0.154948 0.528829 0.928390 0.305 Uiso 1 1 calc GR . . . .
C34 C 0.2777(6) 0.4656(6) 0.9133(3) 0.160(2) Uani 1 1 d . U . . .
H34A H 0.266448 0.417774 0.908508 0.193 Uiso 1 1 calc R . . . .
H34B H 0.251990 0.491640 0.892193 0.193 Uiso 1 1 calc R . . . .
C41 C 1.0704(4) 0.3674(4) 0.6069(2) 0.119(2) Uani 1 1 d D U . . .
H H 1.085954 0.353744 0.581008 0.143 Uiso 1 1 calc R . . . .
HA H 1.108084 0.398092 0.618443 0.143 Uiso 1 1 calc R . . . .
C42 C 1.0676(4) 0.3069(4) 0.6319(3) 0.136(2) Uani 1 1 d D U . . .
HB H 1.030105 0.275687 0.620664 0.163 Uiso 1 1 calc R . . . .
HC H 1.053462 0.319971 0.658126 0.163 Uiso 1 1 calc R . . . .
C43 C 1.1419(4) 0.2717(4) 0.6353(3) 0.152(2) Uani 1 1 d D U . . .
HD H 1.155948 0.258989 0.609026 0.182 Uiso 1 1 calc R . . . .
HE H 1.179228 0.303137 0.646493 0.182 Uiso 1 1 calc R . . . .
C44 C 1.1407(7) 0.2097(5) 0.6606(3) 0.174(4) Uani 1 1 d D U . . .
HF H 1.127610 0.222226 0.686812 0.261 Uiso 1 1 calc GR . . . .
HG H 1.189224 0.188924 0.662125 0.261 Uiso 1 1 calc GR . . . .
HH H 1.104671 0.178038 0.649328 0.261 Uiso 1 1 calc GR . . . .
C45 C 0.9738(4) 0.4283(4) 0.64032(18) 0.108(2) Uani 1 1 d D U . . .
HI H 0.962679 0.388598 0.656068 0.129 Uiso 1 1 calc R . . . .
HJ H 0.927580 0.453320 0.635314 0.129 Uiso 1 1 calc R . . . .
C46 C 1.0274(4) 0.4726(4) 0.6644(2) 0.1156(19) Uani 1 1 d D U . . .
HK H 1.046121 0.507431 0.647156 0.139 Uiso 1 1 calc R . . . .
HL H 1.069536 0.444969 0.673934 0.139 Uiso 1 1 calc R . . . .
C47 C 0.9954(4) 0.5071(4) 0.6994(2) 0.117(2) Uani 1 1 d D U . . .
HM H 1.032544 0.537239 0.711984 0.141 Uiso 1 1 calc R . . . .
HN H 0.952808 0.534563 0.690277 0.141 Uiso 1 1 calc R . . . .
C48 C 0.9724(5) 0.4579(5) 0.7281(3) 0.141(3) Uani 1 1 d D U . . .
HO H 0.970400 0.413374 0.716211 0.211 Uiso 1 1 calc GR . . . .
HP H 0.923864 0.469888 0.736345 0.211 Uiso 1 1 calc GR . . . .
HQ H 1.007501 0.457725 0.750659 0.211 Uiso 1 1 calc GR . . . .
C49 C 0.9409(4) 0.3606(4) 0.58313(19) 0.108(2) Uani 1 1 d D U . . .
HR H 0.895665 0.387469 0.579843 0.129 Uiso 1 1 calc R . . . .
HS H 0.931493 0.324317 0.601729 0.129 Uiso 1 1 calc R . . . .
C50 C 0.9540(4) 0.3287(4) 0.5444(2) 0.1156(19) Uani 1 1 d D U . . .
HT H 0.965355 0.364143 0.525705 0.139 Uiso 1 1 calc R . . . .
HU H 0.997070 0.298971 0.547626 0.139 Uiso 1 1 calc R . . . .
C51 C 0.8910(4) 0.2895(4) 0.5281(2) 0.126(2) Uani 1 1 d D U . . .
HV H 0.848412 0.319813 0.524434 0.151 Uiso 1 1 calc R . . . .
HW H 0.878689 0.255352 0.547438 0.151 Uiso 1 1 calc R . . . .
C52 C 0.9017(6) 0.2555(6) 0.4907(3) 0.169(4) Uani 1 1 d D U . . .
HX H 0.952707 0.260177 0.484164 0.254 Uiso 1 1 calc GR . . . .
HY H 0.869628 0.275731 0.470105 0.254 Uiso 1 1 calc GR . . . .
HZ H 0.889709 0.207962 0.492971 0.254 Uiso 1 1 calc GR . . . .
C53 C 1.0157(3) 0.4626(4) 0.5763(2) 0.097(2) Uani 1 1 d D U . . .
H0AA H 1.057143 0.487913 0.588857 0.116 Uiso 1 1 calc R . . . .
H1AA H 1.031319 0.445656 0.551158 0.116 Uiso 1 1 calc R . . . .
C54 C 0.9534(4) 0.5091(4) 0.5686(2) 0.1038(18) Uani 1 1 d D U . . .
H2AA H 0.934150 0.523517 0.593523 0.125 Uiso 1 1 calc R . . . .
H3AA H 0.913636 0.486167 0.553117 0.125 Uiso 1 1 calc R . . . .
C55 C 0.9788(4) 0.5685(4) 0.5469(2) 0.116(2) Uani 1 1 d D U . . .
H4AA H 1.001324 0.553347 0.523070 0.140 Uiso 1 1 calc R . . . .
H5AA H 1.016507 0.592553 0.563263 0.140 Uiso 1 1 calc R . . . .
C56 C 0.9171(5) 0.6151(5) 0.5360(3) 0.148(3) Uani 1 1 d D U . . .
H6AA H 0.887145 0.596375 0.514151 0.222 Uiso 1 1 calc GR . . . .
H7AA H 0.936823 0.658427 0.528479 0.222 Uiso 1 1 calc GR . . . .
H8AA H 0.886997 0.621168 0.558301 0.222 Uiso 1 1 calc GR . . . .
C57 C 0.8367(5) 0.7162(5) 0.6848(2) 0.095(3) Uiso 0.7 1 d D U P . .
H9AA H 0.862800 0.672935 0.684790 0.113 Uiso 0.7 1 calc R . P . .
H0BA H 0.789023 0.709545 0.670234 0.113 Uiso 0.7 1 calc R . P . .
C58 C 0.8800(6) 0.7656(5) 0.6622(2) 0.108(3) Uiso 0.7 1 d D U P . .
H1BA H 0.854836 0.809341 0.661780 0.130 Uiso 0.7 1 calc R . P . .
H2BA H 0.928815 0.771664 0.675705 0.130 Uiso 0.7 1 calc R . P . .
C59 C 0.8897(6) 0.7436(6) 0.6208(2) 0.120(3) Uiso 0.7 1 d D U P . .
H3BA H 0.914087 0.699445 0.621623 0.144 Uiso 0.7 1 calc R . P . .
H4BA H 0.840555 0.737363 0.607698 0.144 Uiso 0.7 1 calc R . P . .
C60 C 0.9326(7) 0.7898(7) 0.5962(4) 0.154(5) Uiso 0.7 1 d D U P . .
H5BA H 0.914193 0.835492 0.598491 0.231 Uiso 0.7 1 calc GR . P . .
H6BA H 0.927252 0.775516 0.568999 0.231 Uiso 0.7 1 calc GR . P . .
H7BA H 0.984363 0.788392 0.605225 0.231 Uiso 0.7 1 calc GR . P . .
C61 C 0.7915(4) 0.8022(4) 0.7293(3) 0.083(2) Uiso 0.7 1 d D U P . .
H8BA H 0.786257 0.813007 0.757017 0.100 Uiso 0.7 1 calc R . P . .
H9BA H 0.827047 0.834044 0.719171 0.100 Uiso 0.7 1 calc R . P . .
C62 C 0.7208(5) 0.8114(4) 0.7079(3) 0.098(3) Uiso 0.7 1 d D U P . .
H0CA H 0.722131 0.792824 0.681321 0.118 Uiso 0.7 1 calc R . P . .
H1CA H 0.681813 0.788380 0.721390 0.118 Uiso 0.7 1 calc R . P . .
C63 C 0.7072(5) 0.8824(4) 0.7063(4) 0.109(3) Uiso 0.7 1 d D U P . .
H2CA H 0.744447 0.903216 0.690552 0.131 Uiso 0.7 1 calc R . P . .
H3CA H 0.714246 0.900496 0.732975 0.131 Uiso 0.7 1 calc R . P . .
C64 C 0.6351(6) 0.9030(9) 0.6902(5) 0.173(6) Uiso 0.7 1 d D U P . .
H4CA H 0.618048 0.871670 0.669746 0.259 Uiso 0.7 1 calc GR . P . .
H5CA H 0.638144 0.947967 0.679265 0.259 Uiso 0.7 1 calc GR . P . .
H6CA H 0.600635 0.903028 0.710891 0.259 Uiso 0.7 1 calc GR . P . .
C65 C 0.7720(5) 0.6786(5) 0.7396(2) 0.094(3) Uiso 0.7 1 d D U P . .
H7CA H 0.797155 0.635080 0.737525 0.112 Uiso 0.7 1 calc R . P . .
H8CA H 0.727867 0.677382 0.721509 0.112 Uiso 0.7 1 calc R . P . .
C66 C 0.7478(5) 0.6862(5) 0.7810(2) 0.098(3) Uiso 0.7 1 d D U P . .
H9CA H 0.791334 0.688500 0.799428 0.117 Uiso 0.7 1 calc R . P . .
H0DA H 0.719982 0.728294 0.783165 0.117 Uiso 0.7 1 calc R . P . .
C67 C 0.7006(6) 0.6278(4) 0.7914(4) 0.109(3) Uiso 0.7 1 d D U P . .
H1DA H 0.674058 0.640209 0.814509 0.131 Uiso 0.7 1 calc R . P . .
H2DA H 0.663577 0.620390 0.769663 0.131 Uiso 0.7 1 calc R . P . .
C68 C 0.7396(7) 0.5632(5) 0.7998(4) 0.139(5) Uiso 0.7 1 d D U P . .
H3DA H 0.706505 0.525868 0.793240 0.209 Uiso 0.7 1 calc GR . P . .
H4DA H 0.755383 0.561170 0.827428 0.209 Uiso 0.7 1 calc GR . P . .
H5DA H 0.782342 0.560344 0.784122 0.209 Uiso 0.7 1 calc GR . P . .
C69 C 0.8928(5) 0.7295(5) 0.7510(4) 0.140(4) Uiso 0.7 1 d D U P . .
H6DA H 0.927070 0.761136 0.739583 0.168 Uiso 0.7 1 calc R . P . .
H7DA H 0.883161 0.746855 0.777137 0.168 Uiso 0.7 1 calc R . P . .
C70 C 0.9323(6) 0.6637(5) 0.7567(5) 0.160(4) Uiso 0.7 1 d D U P . .
H8DA H 0.902544 0.634374 0.772625 0.192 Uiso 0.7 1 calc R . P . .
H9DA H 0.935172 0.642257 0.730986 0.192 Uiso 0.7 1 calc R . P . .
C71 C 1.0072(6) 0.6672(6) 0.7755(4) 0.185(4) Uiso 0.7 1 d D U P . .
H0EA H 1.012411 0.705618 0.793544 0.222 Uiso 0.7 1 calc R . P . .
H1EA H 1.044281 0.670773 0.755902 0.222 Uiso 0.7 1 calc R . P . .
C72 C 1.014(2) 0.6023(7) 0.7970(6) 0.215(10) Uiso 0.4 1 d D U P . .
H2EA H 0.975715 0.599504 0.815668 0.322 Uiso 0.4 1 calc GR . P . .
H3EA H 1.062021 0.599640 0.810954 0.322 Uiso 0.4 1 calc GR . P . .
H4EA H 1.008292 0.565173 0.778515 0.322 Uiso 0.4 1 calc GR . P . .
C73 C 0.6092(5) 0.7229(5) 0.5036(4) 0.100(4) Uiso 0.5 1 d D U P . .
H5EA H 0.625820 0.711809 0.530733 0.120 Uiso 0.5 1 calc R . P . .
H6EA H 0.577048 0.686157 0.493778 0.120 Uiso 0.5 1 calc R . P . .
C74 C 0.6713(5) 0.7249(6) 0.4810(4) 0.103(3) Uiso 0.5 1 d D U P . .
H7EA H 0.698528 0.766564 0.487352 0.124 Uiso 0.5 1 calc R . P . .
H8EA H 0.654082 0.727318 0.453258 0.124 Uiso 0.5 1 calc R . P . .
C75 C 0.7220(5) 0.6692(6) 0.4858(3) 0.093(3) Uiso 0.5 1 d D U P . .
H9EA H 0.693876 0.626979 0.483730 0.111 Uiso 0.5 1 calc R . P . .
H0FA H 0.746105 0.671180 0.512274 0.111 Uiso 0.5 1 calc R . P . .
C76 C 0.7782(7) 0.6674(10) 0.4577(4) 0.120(5) Uiso 0.5 1 d D U P . .
H1FA H 0.755498 0.659381 0.431679 0.181 Uiso 0.5 1 calc GR . P . .
H2FA H 0.812949 0.631461 0.464581 0.181 Uiso 0.5 1 calc GR . P . .
H3FA H 0.804140 0.710276 0.458071 0.181 Uiso 0.5 1 calc GR . P . .
C77 C 0.6049(6) 0.8398(5) 0.5261(3) 0.106(4) Uiso 0.5 1 d D U P . .
H4FA H 0.643247 0.858652 0.510242 0.127 Uiso 0.5 1 calc R . P . .
H5FA H 0.570332 0.875974 0.531750 0.127 Uiso 0.5 1 calc R . P . .
C78 C 0.6371(8) 0.8135(6) 0.5613(3) 0.138(4) Uiso 0.5 1 d D U P . .
H6FA H 0.670169 0.775853 0.556026 0.165 Uiso 0.5 1 calc R . P . .
H7FA H 0.599055 0.797415 0.578218 0.165 Uiso 0.5 1 calc R . P . .
C79 C 0.6792(6) 0.8707(6) 0.5801(3) 0.155(5) Uiso 0.5 1 d D U P . .
H8FA H 0.671237 0.904939 0.559580 0.186 Uiso 0.5 1 calc R . P . .
H9FA H 0.645196 0.883557 0.600065 0.186 Uiso 0.5 1 calc R . P . .
C80 C 0.7490(7) 0.8954(12) 0.5991(6) 0.211(9) Uiso 0.5 1 d D U P . .
H0GA H 0.742302 0.904547 0.626602 0.316 Uiso 0.5 1 calc GR . P . .
H1GA H 0.763557 0.936586 0.586265 0.316 Uiso 0.5 1 calc GR . P . .
H2GA H 0.787026 0.861490 0.596952 0.316 Uiso 0.5 1 calc GR . P . .
C81 C 0.4970(5) 0.7681(9) 0.5239(4) 0.152(5) Uiso 0.5 1 d D U P . .
H3GA H 0.513838 0.739157 0.545927 0.183 Uiso 0.5 1 calc R . P . .
H4GA H 0.482569 0.810820 0.535650 0.183 Uiso 0.5 1 calc R . P . .
C82 C 0.4285(4) 0.7384(8) 0.5093(4) 0.137(4) Uiso 0.5 1 d D U P . .
H5GA H 0.441295 0.695777 0.496802 0.164 Uiso 0.5 1 calc R . P . .
H6GA H 0.408650 0.767987 0.488191 0.164 Uiso 0.5 1 calc R . P . .
C83 C 0.3668(6) 0.7233(8) 0.5337(4) 0.133(4) Uiso 0.5 1 d D U P . .
H7GA H 0.353520 0.675367 0.532168 0.159 Uiso 0.5 1 calc R . P . .
H8GA H 0.378817 0.735339 0.561227 0.159 Uiso 0.5 1 calc R . P . .
C84 C 0.3084(5) 0.7649(8) 0.5167(6) 0.186(8) Uiso 0.5 1 d D U P . .
H9GA H 0.292585 0.796343 0.536322 0.279 Uiso 0.5 1 calc GR . P . .
H0HA H 0.267139 0.736669 0.507697 0.279 Uiso 0.5 1 calc GR . P . .
H1HA H 0.326148 0.789795 0.494692 0.279 Uiso 0.5 1 calc GR . P . .
C85 C 0.5460(8) 0.8093(7) 0.4643(3) 0.143(5) Uiso 0.5 1 d D U P . .
H2HA H 0.526953 0.771880 0.447885 0.171 Uiso 0.5 1 calc R . P . .
H3HA H 0.590368 0.826875 0.452846 0.171 Uiso 0.5 1 calc R . P . .
C86 C 0.4896(8) 0.8633(6) 0.4649(3) 0.145(4) Uiso 0.5 1 d D U P . .
H4HA H 0.506724 0.898426 0.483561 0.174 Uiso 0.5 1 calc R . P . .
H5HA H 0.443734 0.844415 0.474042 0.174 Uiso 0.5 1 calc R . P . .
C87 C 0.4744(8) 0.8942(6) 0.4252(3) 0.146(4) Uiso 0.5 1 d D U P . .
H6HA H 0.522284 0.908253 0.416191 0.175 Uiso 0.5 1 calc R . P . .
H7HA H 0.456683 0.857590 0.407762 0.175 Uiso 0.5 1 calc R . P . .
C88 C 0.4255(8) 0.9493(7) 0.4179(7) 0.153(7) Uiso 0.5 1 d D U P . .
H8HA H 0.386076 0.947178 0.435860 0.229 Uiso 0.5 1 calc GR . P . .
H9HA H 0.404565 0.946898 0.391066 0.229 Uiso 0.5 1 calc GR . P . .
H0IA H 0.452266 0.991319 0.421761 0.229 Uiso 0.5 1 calc GR . P . .

loop_
_atom_site_aniso_label
_atom_site_aniso_U_11
_atom_site_aniso_U_22
_atom_site_aniso_U_33
_atom_site_aniso_U_23
_atom_site_aniso_U_13
_atom_site_aniso_U_12
Mo1 0.0371(2) 0.1012(4) 0.0590(3) -0.0098(3) 0.0074(2) 0.0002(2)
Mo2 0.0450(2) 0.0976(4) 0.0703(3) 0.0177(3) 0.0223(2) 0.0104(3)
Mo3 0.0563(3) 0.0840(4) 0.1071(4) 0.0043(3) 0.0304(3) -0.0062(3)
Mo4 0.0377(2) 0.1009(4) 0.0951(4) -0.0176(3) 0.0121(2) -0.0071(3)
Mo5 0.0411(2) 0.0940(4) 0.0678(3) -0.0096(3) 0.0036(2) 0.0115(2)
Mo6 0.0544(3) 0.0844(4) 0.0747(3) -0.0114(3) 0.0035(3) 0.0016(3)
Mn7 0.0326(3) 0.0735(5) 0.0469(4) -0.0023(4) 0.0109(3) 0.0020(3)
O1 0.0365(16) 0.093(3) 0.0525(19) 0.001(2) 0.0117(15) 0.0024(18)
O2 0.0389(16) 0.102(3) 0.0474(18) 0.001(2) 0.0118(14) -0.0003(19)
O3 0.0454(17) 0.084(3) 0.059(2) -0.0082(19) 0.0218(15) 0.0020(18)
O4 0.0421(17) 0.096(3) 0.071(2) 0.002(2) 0.0221(16) 0.0029(19)
O5 0.0410(17) 0.093(3) 0.054(2) -0.008(2) 0.0083(15) -0.0034(19)
O6 0.0384(16) 0.086(3) 0.057(2) -0.0109(19) 0.0109(15) 0.0020(18)
O7 0.0413(17) 0.095(3) 0.056(2) 0.003(2) 0.0088(16) 0.0061(19)
O8 0.0509(19) 0.102(3) 0.085(3) 0.022(2) 0.0287(18) 0.009(2)
O9 0.049(2) 0.096(3) 0.095(3) -0.011(3) 0.020(2) -0.007(2)
O10 0.0383(18) 0.106(3) 0.085(3) -0.014(2) 0.0094(18) 0.003(2)
O11 0.053(2) 0.087(3) 0.071(2) -0.009(2) -0.0014(19) 0.000(2)
O12 0.0436(18) 0.106(3) 0.068(2) -0.015(2) 0.0024(18) 0.008(2)
O13 0.050(2) 0.102(3) 0.084(3) -0.008(2) 0.0200(19) -0.005(2)
O14 0.048(2) 0.135(4) 0.064(2) -0.014(3) 0.0007(18) 0.012(2)
O15 0.055(2) 0.156(4) 0.068(2) 0.034(3) 0.0133(19) 0.008(3)
O16 0.060(2) 0.096(3) 0.110(3) 0.007(3) 0.034(2) 0.009(2)
O17 0.085(3) 0.091(3) 0.133(4) -0.011(3) 0.032(3) 0.001(3)
O18 0.073(3) 0.111(4) 0.156(4) 0.019(3) 0.048(3) -0.012(3)
O19 0.051(2) 0.108(3) 0.139(4) -0.013(3) 0.037(2) -0.009(2)
O20 0.047(2) 0.126(4) 0.110(3) -0.039(3) -0.004(2) -0.008(2)
O21 0.046(2) 0.123(4) 0.075(3) -0.007(3) -0.0060(19) 0.017(2)
O22 0.059(2) 0.117(3) 0.087(3) -0.023(3) 0.011(2) 0.020(2)
O23 0.079(3) 0.113(4) 0.090(3) -0.031(3) -0.003(3) 0.006(3)
O24 0.076(3) 0.102(3) 0.098(3) -0.002(3) 0.007(3) -0.007(3)
O25 0.048(2) 0.138(4) 0.071(2) -0.008(3) 0.0166(19) 0.003(2)
O26 0.055(2) 0.251(7) 0.071(3) 0.020(4) 0.013(2) 0.008(4)
O27 0.139(6) 0.370(12) 0.083(4) 0.034(6) 0.022(4) -0.017(7)
O28 0.133(4) 0.219(6) 0.104(3) 0.045(4) 0.067(3) 0.084(4)
O29 0.105(4) 0.222(7) 0.118(4) -0.007(5) 0.035(3) 0.010(5)
O30 0.309(9) 0.337(10) 0.219(7) -0.066(7) 0.128(5) 0.141(7)
N1 0.051(2) 0.113(4) 0.053(3) -0.004(3) 0.005(2) 0.009(3)
N2 0.068(3) 0.402(14) 0.078(4) 0.049(6) 0.031(3) 0.047(6)
N3 0.090(5) 0.391(15) 0.073(4) 0.008(7) 0.024(4) -0.007(8)
N4 0.059(3) 0.145(5) 0.066(3) 0.013(3) 0.028(2) 0.021(3)
N5 0.102(4) 0.201(7) 0.087(4) -0.002(5) 0.040(3) 0.037(5)
N6 0.184(7) 0.240(11) 0.225(8) -0.016(8) 0.125(5) 0.061(7)
N7 0.045(3) 0.197(7) 0.078(3) 0.003(4) 0.017(2) 0.013(4)
N8 0.139(5) 0.197(7) 0.122(4) -0.068(5) 0.081(3) -0.077(5)
C1 0.042(2) 0.094(4) 0.052(3) -0.006(3) 0.011(2) 0.004(3)
C2 0.045(3) 0.093(4) 0.050(3) 0.004(3) 0.015(2) 0.000(3)
C3 0.038(2) 0.098(4) 0.071(3) -0.014(3) 0.004(2) 0.001(3)
C4 0.044(3) 0.092(4) 0.069(3) -0.019(3) 0.019(2) 0.000(3)
C5 0.072(4) 0.116(5) 0.063(3) -0.005(4) 0.024(3) 0.003(4)
C6 0.147(7) 0.200(10) 0.056(4) 0.000(5) 0.032(4) 0.029(7)
C7 0.107(4) 0.337(11) 0.086(5) 0.050(6) 0.051(3) 0.133(5)
C8 0.066(3) 0.197(8) 0.069(4) 0.015(5) 0.030(3) 0.042(4)
C9 0.078(3) 0.384(4) 0.081(3) 0.030(4) 0.026(3) 0.037(4)
C10 0.099(4) 0.384(4) 0.103(4) 0.042(4) 0.024(3) 0.058(4)
C11 0.108(4) 0.380(5) 0.102(4) 0.045(4) 0.025(4) 0.071(4)
C12 0.144(7) 0.352(10) 0.140(7) 0.024(8) 0.013(7) 0.074(8)
C13 0.105(6) 0.419(10) 0.112(6) 0.046(8) 0.035(5) 0.068(8)
C14 0.107(4) 0.389(5) 0.100(4) 0.031(4) 0.015(4) -0.022(4)
C15 0.131(7) 0.411(11) 0.127(7) 0.022(9) 0.016(6) -0.054(9)
C16 0.156(8) 0.390(11) 0.138(8) 0.019(9) 0.010(7) -0.038(9)
C17 0.098(4) 0.389(4) 0.087(3) 0.030(4) 0.023(3) 0.001(4)
C18 0.048(3) 0.110(5) 0.058(3) 0.004(3) 0.021(2) 0.011(3)
C19 0.054(3) 0.110(5) 0.075(3) 0.008(4) 0.034(2) 0.014(3)
C20 0.048(3) 0.132(6) 0.053(3) -0.003(4) 0.016(2) 0.006(3)
C21 0.044(3) 0.113(5) 0.073(3) -0.029(3) 0.017(3) 0.001(3)
C22 0.086(4) 0.191(8) 0.075(4) 0.028(5) 0.048(3) 0.045(5)
C23 0.107(5) 0.224(11) 0.072(4) -0.006(6) 0.048(3) 0.007(7)
C24 0.129(6) 0.215(11) 0.087(5) -0.006(6) 0.053(4) 0.030(7)
C25 0.096(5) 0.209(10) 0.084(5) 0.008(6) 0.041(4) 0.013(6)
C26 0.154(4) 0.179(4) 0.130(3) 0.005(4) 0.080(3) 0.048(4)
C27 0.170(4) 0.182(4) 0.142(4) 0.004(4) 0.073(3) 0.053(4)
C28 0.186(4) 0.188(4) 0.163(4) -0.009(4) 0.060(4) 0.062(4)
C29 0.233(9) 0.197(9) 0.232(9) -0.031(8) 0.065(8) 0.055(8)
C30 0.200(8) 0.225(9) 0.152(8) -0.005(8) 0.019(7) 0.071(8)
C31 0.161(4) 0.208(5) 0.144(4) 0.011(4) 0.082(4) 0.042(4)
C32 0.206(8) 0.242(9) 0.151(7) 0.026(8) 0.079(6) 0.040(8)
C33 0.156(7) 0.273(10) 0.187(8) 0.003(8) 0.067(7) 0.035(8)
C34 0.154(4) 0.196(4) 0.140(4) 0.006(4) 0.080(3) 0.043(4)
C41 0.082(3) 0.163(5) 0.117(4) 0.012(4) 0.035(3) 0.034(4)
C42 0.101(3) 0.169(4) 0.142(4) 0.014(3) 0.034(3) 0.041(3)
C43 0.125(4) 0.177(4) 0.157(4) 0.016(4) 0.035(4) 0.042(4)
C44 0.160(7) 0.176(7) 0.189(7) 0.023(6) 0.036(6) 0.038(6)
C45 0.075(3) 0.165(4) 0.086(3) -0.008(4) 0.031(3) 0.015(4)
C46 0.082(3) 0.172(4) 0.095(3) -0.012(3) 0.021(3) 0.012(3)
C47 0.086(3) 0.171(4) 0.097(4) -0.012(4) 0.027(3) 0.009(4)
C48 0.114(5) 0.182(7) 0.127(6) 0.011(6) 0.018(5) 0.013(5)
C49 0.097(4) 0.134(4) 0.097(4) 0.012(4) 0.043(3) 0.001(4)
C50 0.100(3) 0.135(4) 0.116(3) 0.000(3) 0.038(3) -0.002(3)
C51 0.114(4) 0.138(4) 0.128(4) -0.009(4) 0.028(4) -0.001(4)
C52 0.150(7) 0.180(7) 0.178(7) -0.032(6) 0.015(6) -0.026(6)
C53 0.059(3) 0.153(4) 0.080(3) -0.001(4) 0.018(3) -0.002(3)
C54 0.072(3) 0.152(4) 0.087(3) -0.001(3) 0.011(3) -0.005(3)
C55 0.098(4) 0.159(4) 0.094(4) -0.007(4) 0.018(3) -0.007(4)
C56 0.149(6) 0.174(7) 0.124(6) -0.001(6) 0.029(5) -0.009(6)

loop_
_atom_type_symbol
_atom_type_description
_atom_type_scat_dispersion_real
_atom_type_scat_dispersion_imag
_atom_type_scat_source
C C 0.0033 0.0016 'International Tables Vol C Tables 4.2.6.8 and 6.1.1.4'
H H 0.0000 0.0000 'International Tables Vol C Tables 4.2.6.8 and 6.1.1.4'
Mn Mn 0.3368 0.7283 'International Tables Vol C Tables 4.2.6.8 and 6.1.1.4'
Mo Mo -1.6832 0.6857 'International Tables Vol C Tables 4.2.6.8 and 6.1.1.4'
N N 0.0061 0.0033 'International Tables Vol C Tables 4.2.6.8 and 6.1.1.4'
O O 0.0106 0.0060 'International Tables Vol C Tables 4.2.6.8 and 6.1.1.4'

loop_
_exptl_crystal_face_index_h
_exptl_crystal_face_index_k
_exptl_crystal_face_index_l
_exptl_crystal_face_perp_dist
-1 0 1 0.0434
1 0 -1 0.0170
0 -1 -1 0.1575
0 1 1 0.1610
0 1 -1 0.0900
0 -1 1 0.1300

loop_
_geom_angle_atom_site_label_1
_geom_angle_atom_site_label_2
_geom_angle_atom_site_label_3
_geom_angle
_geom_angle_site_symmetry_1
_geom_angle_site_symmetry_3
_geom_angle_publ_flag
O1 Mo1 O2 70.83(13) . . ?
O7 Mo1 O1 80.04(15) . . ?
O7 Mo1 O2 72.34(15) . . ?
O7 Mo1 O12 145.77(16) . . ?
O12 Mo1 O1 71.30(15) . . ?
O12 Mo1 O2 80.70(16) . . ?
O13 Mo1 O1 94.55(17) . . ?
O13 Mo1 O2 163.57(17) . . ?
O13 Mo1 O7 98.34(19) . . ?
O13 Mo1 O12 102.1(2) . . ?
O13 Mo1 O14 105.7(2) . . ?
O14 Mo1 O1 158.76(16) . . ?
O14 Mo1 O2 89.82(18) . . ?
O14 Mo1 O7 102.9(2) . . ?
O14 Mo1 O12 97.63(19) . . ?
O3 Mo2 O2 70.87(12) . . ?
O7 Mo2 O2 70.41(14) . . ?
O7 Mo2 O3 80.82(14) . . ?
O8 Mo2 O2 79.53(16) . . ?
O8 Mo2 O3 71.86(16) . . ?
O8 Mo2 O7 144.63(17) . . ?
O15 Mo2 O2 91.07(19) . . ?
O15 Mo2 O3 160.56(18) . . ?
O15 Mo2 O7 100.3(2) . . ?
O15 Mo2 O8 98.4(2) . . ?
O16 Mo2 O2 161.97(18) . . ?
O16 Mo2 O3 92.87(18) . . ?
O16 Mo2 O7 100.0(2) . . ?
O16 Mo2 O8 103.3(2) . . ?
O16 Mo2 O15 105.9(2) . . ?
O3 Mo3 O4 71.64(13) . . ?
O8 Mo3 O3 71.28(16) . . ?
O8 Mo3 O4 81.28(16) . . ?
O8 Mo3 O9 145.2(2) . . ?
O9 Mo3 O3 80.84(16) . . ?
O9 Mo3 O4 70.20(16) . . ?
O17 Mo3 O3 92.3(2) . . ?
O17 Mo3 O4 161.5(2) . . ?
O17 Mo3 O8 102.7(2) . . ?
O17 Mo3 O9 98.8(2) . . ?
O18 Mo3 O3 161.1(2) . . ?
O18 Mo3 O4 91.4(2) . . ?
O18 Mo3 O8 98.5(2) . . ?
O18 Mo3 O9 101.7(2) . . ?
O18 Mo3 O17 105.6(3) . . ?
O4 Mo4 O5 70.55(13) . . ?
O9 Mo4 O4 72.26(17) . . ?
O9 Mo4 O5 81.12(16) . . ?
O9 Mo4 O10 146.30(17) . . ?
O10 Mo4 O4 79.48(16) . . ?
O10 Mo4 O5 72.30(15) . . ?
O19 Mo4 O4 94.7(2) . . ?
O19 Mo4 O5 163.1(2) . . ?
O19 Mo4 O9 102.6(2) . . ?
O19 Mo4 O10 97.5(2) . . ?
O19 Mo4 O20 106.0(2) . . ?
O20 Mo4 O4 159.12(18) . . ?
O20 Mo4 O5 89.46(18) . . ?
O20 Mo4 O9 99.4(2) . . ?
O20 Mo4 O10 100.6(2) . . ?
O6 Mo5 O5 70.69(13) . . ?
O10 Mo5 O5 71.09(15) . . ?
O10 Mo5 O6 80.18(15) . . ?
O11 Mo5 O5 80.57(16) . . ?
O11 Mo5 O6 72.61(15) . . ?
O11 Mo5 O10 145.86(17) . . ?
O21 Mo5 O5 90.16(18) . . ?
O21 Mo5 O6 159.86(17) . . ?
O21 Mo5 O10 99.9(2) . . ?
O21 Mo5 O11 98.78(19) . . ?
O22 Mo5 O5 162.69(18) . . ?
O22 Mo5 O6 93.86(18) . . ?
O22 Mo5 O10 99.2(2) . . ?
O22 Mo5 O11 102.7(2) . . ?
O22 Mo5 O21 105.9(2) . . ?
O6 Mo6 O1 71.37(12) . . ?
O11 Mo6 O1 81.98(15) . . ?
O11 Mo6 O6 71.27(15) . . ?
O12 Mo6 O1 70.34(15) . . ?
O12 Mo6 O6 80.09(15) . . ?
O12 Mo6 O11 145.27(19) . . ?
O23 Mo6 O1 162.7(2) . . ?
O23 Mo6 O6 93.8(2) . . ?
O23 Mo6 O11 102.0(2) . . ?
O23 Mo6 O12 99.0(2) . . ?
O24 Mo6 O1 89.9(2) . . ?
O24 Mo6 O6 159.5(2) . . ?
O24 Mo6 O11 98.6(2) . . ?
O24 Mo6 O12 101.8(2) . . ?
O24 Mo6 O23 105.9(3) . . ?
O1 Mn7 O3 92.56(16) . . ?
O1 Mn7 O4 179.63(18) . . ?
O1 Mn7 O6 87.79(16) . . ?
O2 Mn7 O1 88.13(15) . . ?
O2 Mn7 O3 87.61(16) . . ?
O2 Mn7 O4 92.10(16) . . ?
O2 Mn7 O6 92.73(16) . . ?
O4 Mn7 O3 87.74(16) . . ?
O4 Mn7 O6 91.90(16) . . ?
O5 Mn7 O1 92.09(15) . . ?
O5 Mn7 O2 179.56(17) . . ?
O5 Mn7 O3 92.75(16) . . ?
O5 Mn7 O4 87.67(16) . . ?
O5 Mn7 O6 86.90(16) . . ?
O6 Mn7 O3 179.51(15) . . ?
Mo1 O1 Mo6 90.62(13) . . ?
Mn7 O1 Mo1 100.28(15) . . ?
Mn7 O1 Mo6 100.96(14) . . ?
C2 O1 Mo1 121.5(3) . . ?
C2 O1 Mo6 121.8(3) . . ?
C2 O1 Mn7 116.6(3) . . ?
Mo1 O2 Mo2 89.27(11) . . ?
Mn7 O2 Mo1 100.75(16) . . ?
Mn7 O2 Mo2 100.30(16) . . ?
C20 O2 Mo1 120.4(4) . . ?
C20 O2 Mo2 122.6(4) . . ?
C20 O2 Mn7 117.9(3) . . ?
Mo2 O3 Mo3 91.37(14) . . ?
Mn7 O3 Mo2 101.18(15) . . ?
Mn7 O3 Mo3 100.67(14) . . ?
C4 O3 Mo2 122.5(3) . . ?
C4 O3 Mo3 121.2(3) . . ?
C4 O3 Mn7 115.2(3) . . ?
Mo4 O4 Mo3 90.44(14) . . ?
Mn7 O4 Mo3 99.95(15) . . ?
Mn7 O4 Mo4 100.65(17) . . ?
C19 O4 Mo3 123.5(4) . . ?
C19 O4 Mo4 120.4(3) . . ?
C19 O4 Mn7 116.6(4) . . ?
Mo4 O5 Mo5 89.76(12) . . ?
Mn7 O5 Mo4 101.13(16) . . ?
Mn7 O5 Mo5 101.04(16) . . ?
C3 O5 Mo4 120.9(3) . . ?
C3 O5 Mo5 121.3(4) . . ?
C3 O5 Mn7 117.5(3) . . ?
Mo5 O6 Mo6 91.08(14) . . ?
Mn7 O6 Mo5 101.36(15) . . ?
Mn7 O6 Mo6 99.88(14) . . ?
C21 O6 Mo5 123.0(3) . . ?
C21 O6 Mo6 122.7(3) . . ?
C21 O6 Mn7 114.0(4) . . ?
Mo2 O7 Mo1 122.14(19) . . ?
Mo2 O8 Mo3 120.1(2) . . ?
Mo4 O9 Mo3 122.1(2) . . ?
Mo4 O10 Mo5 120.6(2) . . ?
Mo5 O11 Mo6 120.4(2) . . ?
Mo6 O12 Mo1 122.2(2) . . ?
C5 N1 C1 125.5(5) . . ?
C8 N2 C9 122.3(7) . . ?
O27 N3 C11 118.6(11) . . ?
O27 N3 C14 115.0(12) . . ?
C14 N3 C11 122.1(9) . . ?
C22 N4 C18 127.0(7) . . ?
C25 N5 C26 123.0(8) . . ?
O30 N6 C28 113.7(11) . . ?
O30 N6 C31 115.7(10) . . ?
C28 N6 C31 123.6(10) . . ?
C41 N7 C45 111.2(5) . . ?
C41 N7 C49 110.9(6) . . ?
C49 N7 C45 107.4(5) . . ?
C53 N7 C41 105.1(5) . . ?
C53 N7 C45 110.4(6) . . ?
C53 N7 C49 111.9(5) . . ?
C57 N8 C69 108.8(7) . . ?
C61 N8 C57 110.4(7) . . ?
C61 N8 C69 107.8(6) . . ?
C65 N8 C57 106.4(6) . . ?
C65 N8 C61 114.5(6) . . ?
C65 N8 C69 108.9(7) . . ?
C73 N9 C77 112.0(8) . . ?
C73 N9 C81 107.1(9) . . ?
C73 N9 C85 111.5(9) . . ?
C81 N9 C77 109.1(9) . . ?
C85 N9 C77 107.5(8) . . ?
C85 N9 C81 109.6(9) . . ?
N1 C1 C2 108.1(5) . . ?
N1 C1 C3 103.8(4) . . ?
N1 C1 C4 105.8(5) . . ?
C2 C1 C3 111.9(5) . . ?
C2 C1 C4 114.8(5) . . ?
C3 C1 C4 111.7(5) . . ?
O1 C2 C1 113.2(4) . . ?
O5 C3 C1 112.6(4) . . ?
O3 C4 C1 113.2(5) . . ?
O25 C5 N1 125.0(6) . . ?
O25 C5 C6 117.6(6) . . ?
N1 C5 C6 117.4(6) . . ?
C7 C6 C5 118.7(7) . . ?
C6 C7 C8 113.6(7) . . ?
O26 C8 N2 120.3(7) . . ?
O26 C8 C7 122.8(7) . . ?
N2 C8 C7 116.9(6) . . ?
N2 C9 C17 111.1(10) . . ?
C10 C9 N2 115.0(12) . . ?
C10 C9 C17 107.1(9) . . ?
C9 C10 C11 118.6(13) . . ?
N3 C11 C13 100.6(11) . . ?
C10 C11 N3 109.9(12) . . ?
C10 C11 C12 118.3(12) . . ?
C10 C11 C13 112.0(9) . . ?
C12 C11 N3 102.3(10) . . ?
C12 C11 C13 111.7(11) . . ?
N3 C14 C15 111.9(11) . . ?
N3 C14 C16 106.9(9) . . ?
N3 C14 C17 109.2(13) . . ?
C15 C14 C16 109.6(14) . . ?
C15 C14 C17 110.5(9) . . ?
C17 C14 C16 108.7(10) . . ?
C9 C17 C14 115.9(11) . . ?
N4 C18 C19 109.0(5) . . ?
N4 C18 C20 106.4(4) . . ?
N4 C18 C21 103.5(5) . . ?
C19 C18 C20 114.1(6) . . ?
C19 C18 C21 111.8(5) . . ?
C21 C18 C20 111.4(5) . . ?
O4 C19 C18 113.2(5) . . ?
O2 C20 C18 112.3(4) . . ?
O6 C21 C18 115.8(5) . . ?
O28 C22 N4 124.4(7) . . ?
O28 C22 C23 122.9(8) . . ?
N4 C22 C23 112.7(8) . . ?
C24 C23 C22 110.2(9) . . ?
C23 C24 C25 111.5(9) . . ?
O29 C25 N5 121.7(8) . . ?
O29 C25 C24 121.2(8) . . ?
N5 C25 C24 116.9(8) . . ?
N5 C26 C27 110.5(9) . . ?
N5 C26 C34 111.6(9) . . ?
C27 C26 C34 108.9(9) . . ?
C26 C27 C28 112.9(9) . . ?
N6 C28 C27 105.2(10) . . ?
N6 C28 C29 106.5(11) . . ?
N6 C28 C30 116.1(11) . . ?
C29 C28 C27 108.7(11) . . ?
C30 C28 C27 114.4(10) . . ?
C30 C28 C29 105.5(11) . . ?
C32 C31 N6 108.5(10) . . ?
C32 C31 C34 112.2(10) . . ?
C33 C31 N6 106.1(11) . . ?
C33 C31 C32 111.0(11) . . ?
C33 C31 C34 110.3(10) . . ?
C34 C31 N6 108.6(10) . . ?
C26 C34 C31 114.0(9) . . ?
C42 C41 N7 114.5(6) . . ?
C41 C42 C43 110.8(7) . . ?
C44 C43 C42 112.1(8) . . ?
N7 C45 C46 115.6(5) . . ?
C45 C46 C47 114.9(6) . . ?
C48 C47 C46 111.4(7) . . ?
N7 C49 C50 118.1(6) . . ?
C51 C50 C49 113.4(6) . . ?
C50 C51 C52 115.7(8) . . ?
C54 C53 N7 114.6(5) . . ?
C53 C54 C55 109.2(6) . . ?
C54 C55 C56 111.7(7) . . ?
C58 C57 N8 118.8(7) . . ?
C59 C58 C57 112.9(8) . . ?
C60 C59 C58 116.4(9) . . ?
C62 C61 N8 113.6(7) . . ?
C63 C62 C61 106.8(8) . . ?
C62 C63 C64 116.3(10) . . ?
N8 C65 C66 115.2(7) . . ?
C67 C66 C65 110.3(8) . . ?
C68 C67 C66 116.1(9) . . ?
C70 C69 N8 119.7(9) . . ?
C71 C70 C69 116.1(10) . . ?
C70 C71 C72 102.8(17) . . ?
C74 C73 N9 116.2(9) . . ?
C73 C74 C75 116.5(10) . . ?
C74 C75 C76 114.6(11) . . ?
C78 C77 N9 108.7(9) . . ?
C77 C78 C79 105.2(9) . . ?
C80 C79 C78 148.0(14) . . ?
C82 C81 N9 131.6(12) . . ?
C81 C82 C83 124.2(12) . . ?
C84 C83 C82 102.9(11) . . ?
N9 C85 C86 110.7(9) . . ?
C85 C86 C87 111.8(10) . . ?
C88 C87 C86 123.5(14) . . ?

loop_
_geom_bond_atom_site_label_1
_geom_bond_atom_site_label_2
_geom_bond_distance
_geom_bond_site_symmetry_2
_geom_bond_publ_flag
Mo1 O1 2.344(3) . ?
Mo1 O2 2.351(4) . ?
Mo1 O7 1.922(4) . ?
Mo1 O12 1.925(4) . ?
Mo1 O13 1.705(4) . ?
Mo1 O14 1.714(4) . ?
Mo2 O2 2.435(4) . ?
Mo2 O3 2.323(4) . ?
Mo2 O7 1.920(4) . ?
Mo2 O8 1.915(4) . ?
Mo2 O15 1.708(4) . ?
Mo2 O16 1.702(5) . ?
Mo3 O3 2.336(4) . ?
Mo3 O4 2.418(4) . ?
Mo3 O8 1.932(4) . ?
Mo3 O9 1.935(4) . ?
Mo3 O17 1.713(5) . ?
Mo3 O18 1.698(5) . ?
Mo4 O4 2.337(4) . ?
Mo4 O5 2.354(4) . ?
Mo4 O9 1.923(4) . ?
Mo4 O10 1.934(5) . ?
Mo4 O19 1.695(5) . ?
Mo4 O20 1.713(5) . ?
Mo5 O5 2.406(4) . ?
Mo5 O6 2.313(4) . ?
Mo5 O10 1.934(5) . ?
Mo5 O11 1.920(4) . ?
Mo5 O21 1.706(4) . ?
Mo5 O22 1.705(5) . ?
Mo6 O1 2.390(4) . ?
Mo6 O6 2.365(4) . ?
Mo6 O11 1.928(4) . ?
Mo6 O12 1.919(4) . ?
Mo6 O23 1.716(5) . ?
Mo6 O24 1.689(5) . ?
Mn7 O1 1.968(4) . ?
Mn7 O2 1.944(3) . ?
Mn7 O3 2.041(4) . ?
Mn7 O4 1.973(4) . ?
Mn7 O5 1.938(4) . ?
Mn7 O6 2.032(4) . ?
O1 C2 1.444(6) . ?
O2 C20 1.438(7) . ?
O3 C4 1.428(7) . ?
O4 C19 1.445(7) . ?
O5 C3 1.440(7) . ?
O6 C21 1.421(7) . ?
O25 C5 1.188(8) . ?
O26 C8 1.163(8) . ?
O27 N3 1.305(10) . ?
O28 C22 1.201(12) . ?
O29 C25 1.266(10) . ?
O30 N6 1.281(13) . ?
N1 C1 1.484(7) . ?
N1 C5 1.355(8) . ?
N2 C8 1.331(9) . ?
N2 C9 1.459(11) . ?
N3 C11 1.50(2) . ?
N3 C14 1.453(19) . ?
N4 C18 1.507(8) . ?
N4 C22 1.338(10) . ?
N5 C25 1.273(11) . ?
N5 C26 1.457(11) . ?
N6 C28 1.473(17) . ?
N6 C31 1.545(17) . ?
N7 C41 1.495(8) . ?
N7 C45 1.524(8) . ?
N7 C49 1.500(8) . ?
N7 C53 1.492(9) . ?
N8 C57 1.513(9) . ?
N8 C61 1.508(10) . ?
N8 C65 1.497(10) . ?
N8 C69 1.513(11) . ?
N9 C73 1.474(11) . ?
N9 C77 1.501(11) . ?
N9 C81 1.496(12) . ?
N9 C85 1.482(12) . ?
C1 C2 1.507(8) . ?
C1 C3 1.543(7) . ?
C1 C4 1.555(9) . ?
C5 C6 1.540(9) . ?
C6 C7 1.397(10) . ?
C7 C8 1.522(10) . ?
C9 C10 1.388(18) . ?
C9 C17 1.49(2) . ?
C10 C11 1.459(15) . ?
C11 C12 1.489(19) . ?
C11 C13 1.606(14) . ?
C14 C15 1.518(17) . ?
C14 C16 1.58(2) . ?
C14 C17 1.556(15) . ?
C18 C19 1.512(9) . ?
C18 C20 1.547(8) . ?
C18 C21 1.518(10) . ?
C22 C23 1.524(11) . ?
C23 C24 1.490(14) . ?
C24 C25 1.507(12) . ?
C26 C27 1.483(16) . ?
C26 C34 1.493(14) . ?
C27 C28 1.616(16) . ?
C28 C29 1.571(18) . ?
C28 C30 1.507(17) . ?
C31 C32 1.521(17) . ?
C31 C33 1.485(16) . ?
C31 C34 1.532(15) . ?
C41 C42 1.490(10) . ?
C42 C43 1.531(10) . ?
C43 C44 1.518(11) . ?
C45 C46 1.531(9) . ?
C46 C47 1.537(9) . ?
C47 C48 1.474(10) . ?
C49 C50 1.510(9) . ?
C50 C51 1.478(10) . ?
C51 C52 1.483(11) . ?
C53 C54 1.484(9) . ?
C54 C55 1.495(10) . ?
C55 C56 1.496(11) . ?
C57 C58 1.513(12) . ?
C58 C59 1.513(11) . ?
C59 C60 1.509(13) . ?
C61 C62 1.463(11) . ?
C62 C63 1.443(11) . ?
C63 C64 1.461(13) . ?
C65 C66 1.529(11) . ?
C66 C67 1.511(11) . ?
C67 C68 1.497(12) . ?
C69 C70 1.510(12) . ?
C70 C71 1.482(13) . ?
C71 C72 1.497(15) . ?
C73 C74 1.419(13) . ?
C74 C75 1.454(13) . ?
C75 C76 1.456(13) . ?
C77 C78 1.418(13) . ?
C78 C79 1.506(13) . ?
C79 C80 1.485(14) . ?
C81 C82 1.452(13) . ?
C82 C83 1.481(13) . ?
C83 C84 1.451(14) . ?
C85 C86 1.497(14) . ?
C86 C87 1.512(13) . ?
C87 C88 1.434(14) . ?

loop_
_platon_squeeze_void_nr
_platon_squeeze_void_average_x
_platon_squeeze_void_average_y
_platon_squeeze_void_average_z
_platon_squeeze_void_volume
_platon_squeeze_void_count_electrons
_platon_squeeze_void_content
1 0.000 0.502 0.000 3641 428 ' '
2 0.187 0.232 0.463 22 -1 ' '
3 0.313 0.732 0.037 22 -1 ' '
4 0.687 0.268 0.963 22 -1 ' '
5 0.813 0.768 0.537 22 -1 ' '

loop_
_exptl_oxdiff_crystal_face_indexfrac_h
_exptl_oxdiff_crystal_face_indexfrac_k
_exptl_oxdiff_crystal_face_indexfrac_l
_exptl_oxdiff_crystal_face_x
_exptl_oxdiff_crystal_face_y
_exptl_oxdiff_crystal_face_z
-1.0000 -0.0000 1.0000 0.0283 -0.0321 -0.0011
1.0000 0.0000 -1.0000 -0.0283 0.0321 0.0011
-0.0000 -1.0000 -1.0000 -0.0148 -0.0026 0.0381
0.0000 1.0000 1.0000 0.0148 0.0026 -0.0381
-0.0000 1.0000 -1.0000 0.0229 0.0323 -0.0107
0.0000 -1.0000 1.0000 -0.0229 -0.0323 0.0107
